data_7054669
loop_
_publ_author_name
'Biswal, Debanjana'
'Pramanik, Nikhil Ranjan'
'Chakrabarti, Syamal'
'Chakraborty, Nirmalya'
'Acharya, Krishnendu'
'Mandal, Sudhanshu Sekhar'
'Ghosh, Saktiprosad'
'Drew, Michael G. B.'
'Mondal, Tapan Kumar'
'Biswas, Sujan'

_publ_section_title
;
 Lewis base controlled supramolecular architectures via non-covalent
 interactions of dioxomolybdenum(vi) complexes with an ONS donor ligand:
 DFT calculations and biological study
;
_journal_issue 4
_journal_name_full 'New J. Chem.'
_journal_page_first 2778
_journal_paper_doi 10.1039/C4NJ02225D
_journal_volume 39
_journal_year 2015
_chemical_formula_sum 'C22 H22 Mo N4 O3 S2'
_chemical_formula_weight 550.50
_chemical_name_systematic
; 
 ? 
;
_space_group_IT_number 14
_symmetry_cell_setting monoclinic
_symmetry_space_group_name_Hall '-P 2yn'
_symmetry_space_group_name_H-M 'P 1 21/n 1'
_atom_sites_solution_hydrogens geom
_atom_sites_solution_primary direct
_atom_sites_solution_secondary difmap
_audit_creation_method SHELXL-97
_audit_update_record
;
2015-01-20 deposited with the CCDC.
2015-02-09 downloaded from the CCDC.
;
_cell_angle_alpha 90.00
_cell_angle_beta 102.868(3)
_cell_angle_gamma 90.00
_cell_formula_units_Z 4
_cell_length_a 14.272(4)
_cell_length_b 11.291(3)
_cell_length_c 14.874(4)
_cell_measurement_reflns_used 1803
_cell_measurement_temperature 296(2)
_cell_measurement_theta_max 21.75
_cell_measurement_theta_min 2.24
_cell_volume 2336.7(11)
_computing_cell_refinement 'Bruker SAINT'
_computing_data_collection 'Bruker APEX2'
_computing_data_reduction 'Bruker SAINT'
_computing_molecular_graphics 'Bruker SHELXTL'
_computing_publication_material 'Bruker SHELXTL'
_computing_structure_refinement 'SHELXL-97 (Sheldrick, 2008)'
_computing_structure_solution 'SHELXS-97 (Sheldrick, 2008)'
_diffrn_ambient_temperature 296(2)
_diffrn_measured_fraction_theta_full 0.920
_diffrn_measured_fraction_theta_max 0.920
_diffrn_measurement_device_type 'Bruker APEX-II CCD'
_diffrn_measurement_method '\f and \w scans'
_diffrn_radiation_monochromator graphite
_diffrn_radiation_source 'fine-focus sealed tube'
_diffrn_radiation_type MoK\a
_diffrn_radiation_wavelength 0.71073
_diffrn_reflns_av_R_equivalents 0.0812
_diffrn_reflns_av_sigmaI/netI 0.0876
_diffrn_reflns_limit_h_max 17
_diffrn_reflns_limit_h_min -16
_diffrn_reflns_limit_k_max 14
_diffrn_reflns_limit_k_min -13
_diffrn_reflns_limit_l_max 18
_diffrn_reflns_limit_l_min -17
_diffrn_reflns_number 16234
_diffrn_reflns_theta_full 26.59
_diffrn_reflns_theta_max 26.59
_diffrn_reflns_theta_min 1.79
_exptl_absorpt_coefficient_mu 0.771
_exptl_absorpt_correction_T_max 0.9131
_exptl_absorpt_correction_T_min 0.8736
_exptl_absorpt_correction_type multi-scan
_exptl_absorpt_process_details SADABS
_exptl_crystal_colour yellow
_exptl_crystal_density_diffrn 1.565
_exptl_crystal_density_method 'not measured'
_exptl_crystal_description rectangular
_exptl_crystal_F_000 1120
_exptl_crystal_size_max 0.18
_exptl_crystal_size_mid 0.14
_exptl_crystal_size_min 0.12
_refine_diff_density_max 0.505
_refine_diff_density_min -0.451
_refine_diff_density_rms 0.082
_refine_ls_extinction_method none
_refine_ls_goodness_of_fit_ref 0.986
_refine_ls_hydrogen_treatment constr
_refine_ls_matrix_type full
_refine_ls_number_parameters 290
_refine_ls_number_reflns 4491
_refine_ls_number_restraints 0
_refine_ls_restrained_S_all 0.986
_refine_ls_R_factor_all 0.1051
_refine_ls_R_factor_gt 0.0503
_refine_ls_shift/su_max 0.000
_refine_ls_shift/su_mean 0.000
_refine_ls_structure_factor_coef Fsqd
_refine_ls_weighting_details 'calc w=1/[\s^2^(Fo^2^)+(0.0450P)^2^+0.0000P] where P=(Fo^2^+2Fc^2^)/3'
_refine_ls_weighting_scheme calc
_refine_ls_wR_factor_gt 0.0982
_refine_ls_wR_factor_ref 0.1170
_reflns_number_gt 2654
_reflns_number_total 4888
_reflns_threshold_expression >2sigma(I)
_cod_data_source_file c4nj02225d2.cif
_cod_data_source_block 3
_cod_depositor_comments
;
The following automatic conversions were performed:

'_exptl_absorpt_correction_type' value 'Multi-scan' changed to
'multi-scan' according to
/usr/data/users/saulius/crontab/automatic-downloads/rss-feeds/RSC/lib/dictionaries/cif_core.dic
dictionary named 'cif_core.dic' version 2.4.2 from 2011-04-26.

Automatic conversion script
Id: cif_fix_values 3008 2015-01-20 13:52:24Z robertas 

 Adding full bibliography for 7054666--7054671.cif.
;
_cod_original_cell_volume 2336.9(10)
_cod_original_sg_symbol_H-M P21/n
_cod_database_code 7054669

loop_
_symmetry_equiv_pos_as_xyz
'x, y, z'
'-x+1/2, y+1/2, -z+1/2'
'-x, -y, -z'
'x-1/2, -y-1/2, z-1/2'

loop_
_atom_site_label
_atom_site_type_symbol
_atom_site_fract_x
_atom_site_fract_y
_atom_site_fract_z
_atom_site_U_iso_or_equiv
_atom_site_adp_type
_atom_site_occupancy
_atom_site_symmetry_multiplicity
_atom_site_calc_flag
_atom_site_refinement_flags
C1 C 0.2946(3) 0.2230(4) 0.0764(3) 0.0483(13) Uani 1 1 d .
C2 C 0.3677(4) 0.1625(5) 0.0484(4) 0.0582(15) Uani 1 1 d .
H2 H 0.3753 0.0816 0.0593 0.070 Uiso 1 1 calc R
C3 C 0.4288(4) 0.2219(6) 0.0047(4) 0.0702(17) Uani 1 1 d .
H3 H 0.4772 0.1807 -0.0146 0.084 Uiso 1 1 calc R
C4 C 0.4190(4) 0.3423(6) -0.0108(4) 0.0728(18) Uani 1 1 d .
H4 H 0.4608 0.3827 -0.0398 0.087 Uiso 1 1 calc R
C5 C 0.3476(4) 0.4004(5) 0.0170(4) 0.0600(15) Uani 1 1 d .
H5 H 0.3420 0.4816 0.0068 0.072 Uiso 1 1 calc R
C6 C 0.2814(3) 0.3451(4) 0.0605(3) 0.0459(13) Uani 1 1 d .
C7 C 0.2022(3) 0.4132(4) 0.0833(3) 0.0442(12) Uani 1 1 d .
C8 C 0.1745(4) 0.5296(4) 0.0333(4) 0.0594(15) Uani 1 1 d .
H8A H 0.1058 0.5373 0.0183 0.089 Uiso 1 1 calc R
H8B H 0.1981 0.5310 -0.0223 0.089 Uiso 1 1 calc R
H8C H 0.2022 0.5940 0.0724 0.089 Uiso 1 1 calc R
C9 C 0.0448(3) 0.4231(4) 0.2228(3) 0.0476(13) Uani 1 1 d .
C10 C -0.0256(4) 0.6487(4) 0.1825(4) 0.0603(15) Uani 1 1 d .
H10A H 0.0418 0.6694 0.1917 0.072 Uiso 1 1 calc R
H10B H -0.0499 0.6310 0.1176 0.072 Uiso 1 1 calc R
C11 C -0.0805(4) 0.7495(4) 0.2107(3) 0.0480(13) Uani 1 1 d .
C12 C -0.0321(4) 0.8425(5) 0.2613(4) 0.0582(15) Uani 1 1 d .
H12 H 0.0347 0.8421 0.2779 0.070 Uiso 1 1 calc R
C13 C -0.0824(6) 0.9351(6) 0.2869(4) 0.081(2) Uani 1 1 d .
H13 H -0.0495 0.9970 0.3214 0.097 Uiso 1 1 calc R
C14 C -0.1792(6) 0.9372(6) 0.2626(5) 0.089(2) Uani 1 1 d .
H14 H -0.2125 1.0004 0.2808 0.107 Uiso 1 1 calc R
C15 C -0.2289(5) 0.8478(7) 0.2116(4) 0.0796(19) Uani 1 1 d .
H15 H -0.2957 0.8497 0.1950 0.096 Uiso 1 1 calc R
C16 C -0.1795(4) 0.7552(5) 0.1852(4) 0.0620(15) Uani 1 1 d .
H16 H -0.2132 0.6949 0.1494 0.074 Uiso 1 1 calc R
C17 C -0.0459(4) 0.1406(5) 0.1049(4) 0.0563(15) Uani 1 1 d .
H17 H -0.0656 0.1346 0.1602 0.068 Uiso 1 1 calc R
C18 C 0.0396(4) 0.1636(4) 0.0065(4) 0.0510(14) Uani 1 1 d .
H18 H 0.0920 0.1771 -0.0197 0.061 Uiso 1 1 calc R
C19 C -0.0504(4) 0.1392(4) -0.0412(4) 0.0532(14) Uani 1 1 d .
H19 H -0.0712 0.1334 -0.1049 0.064 Uiso 1 1 calc R
C20 C -0.2055(4) 0.0929(6) 0.0037(5) 0.080(2) Uani 1 1 d .
H20A H -0.2301 0.0903 -0.0625 0.096 Uiso 1 1 calc R
H20B H -0.2111 0.0139 0.0275 0.096 Uiso 1 1 calc R
C21 C -0.2638(5) 0.1706(8) 0.0424(7) 0.116(3) Uani 1 1 d .
H21 H -0.2461 0.2482 0.0331 0.139 Uiso 1 1 calc R
C22 C -0.3207(6) 0.1721(10) 0.0783(7) 0.164(5) Uani 1 1 d .
H22A H -0.3472 0.1015 0.0932 0.197 Uiso 1 1 calc R
H22B H -0.3439 0.2441 0.0947 0.197 Uiso 1 1 calc R
Mo1 Mo 0.17893(3) 0.19590(4) 0.21872(3) 0.04626(17) Uani 1 1 d .
N1 N 0.1566(3) 0.3746(3) 0.1433(3) 0.0431(10) Uani 1 1 d .
N2 N 0.0852(3) 0.4531(3) 0.1580(3) 0.0466(10) Uani 1 1 d .
N3 N 0.0425(3) 0.1655(3) 0.0990(3) 0.0436(10) Uani 1 1 d .
N4 N -0.1040(3) 0.1249(4) 0.0222(3) 0.0548(12) Uani 1 1 d .
O1 O 0.2357(2) 0.1585(3) 0.1158(2) 0.0512(9) Uani 1 1 d .
O2 O 0.2789(2) 0.2471(3) 0.2904(2) 0.0637(10) Uani 1 1 d .
O3 O 0.1535(2) 0.0653(3) 0.2643(2) 0.0625(10) Uani 1 1 d .
S1 S 0.06245(10) 0.29635(12) 0.29036(9) 0.0563(4) Uani 1 1 d .
S2 S -0.03933(10) 0.51982(12) 0.25213(11) 0.0575(4) Uani 1 1 d .

loop_
_atom_site_aniso_label
_atom_site_aniso_U_11
_atom_site_aniso_U_22
_atom_site_aniso_U_33
_atom_site_aniso_U_23
_atom_site_aniso_U_13
_atom_site_aniso_U_12
C1 0.041(3) 0.054(4) 0.049(3) -0.010(3) 0.009(3) -0.003(3)
C2 0.044(3) 0.066(4) 0.062(4) -0.011(3) 0.007(3) 0.003(3)
C3 0.044(3) 0.101(6) 0.068(4) -0.015(4) 0.017(3) -0.001(3)
C4 0.053(4) 0.106(6) 0.064(4) -0.003(4) 0.022(3) -0.017(4)
C5 0.063(4) 0.067(4) 0.052(4) -0.002(3) 0.016(3) -0.019(3)
C6 0.044(3) 0.049(3) 0.044(3) -0.005(2) 0.007(3) -0.010(2)
C7 0.049(3) 0.037(3) 0.044(3) -0.007(2) 0.005(3) -0.014(2)
C8 0.078(4) 0.043(3) 0.061(4) 0.008(3) 0.025(3) -0.004(3)
C9 0.050(3) 0.042(3) 0.053(4) -0.006(3) 0.016(3) -0.006(2)
C10 0.071(4) 0.040(3) 0.075(4) 0.002(3) 0.026(3) 0.005(3)
C11 0.056(3) 0.040(3) 0.051(3) 0.005(3) 0.018(3) 0.006(3)
C12 0.067(4) 0.055(4) 0.048(4) 0.008(3) 0.003(3) 0.001(3)
C13 0.114(6) 0.056(4) 0.070(5) -0.010(3) 0.013(4) 0.016(4)
C14 0.126(7) 0.068(5) 0.076(5) 0.005(4) 0.028(5) 0.048(5)
C15 0.064(4) 0.102(6) 0.072(5) 0.009(4) 0.014(4) 0.028(4)
C16 0.058(4) 0.063(4) 0.062(4) -0.002(3) 0.008(3) 0.003(3)
C17 0.059(4) 0.057(3) 0.057(4) -0.019(3) 0.022(3) -0.014(3)
C18 0.047(3) 0.055(3) 0.051(4) 0.013(3) 0.011(3) -0.001(3)
C19 0.059(4) 0.050(3) 0.048(4) 0.004(3) 0.007(3) -0.002(3)
C20 0.046(4) 0.097(5) 0.099(5) -0.038(4) 0.019(3) -0.014(3)
C21 0.055(5) 0.118(7) 0.179(9) -0.015(6) 0.035(5) -0.015(5)
C22 0.084(7) 0.256(13) 0.156(10) -0.092(9) 0.033(7) -0.010(7)
Mo1 0.0479(3) 0.0379(3) 0.0504(3) 0.0053(2) 0.0053(2) -0.0005(2)
N1 0.052(3) 0.032(2) 0.046(3) -0.0035(19) 0.012(2) -0.005(2)
N2 0.053(3) 0.033(2) 0.056(3) -0.004(2) 0.016(2) -0.001(2)
N3 0.042(2) 0.038(2) 0.051(3) 0.0007(19) 0.011(2) -0.0037(19)
N4 0.041(3) 0.051(3) 0.073(4) -0.017(2) 0.014(3) -0.008(2)
O1 0.048(2) 0.043(2) 0.064(2) -0.0032(17) 0.0155(18) 0.0017(16)
O2 0.056(2) 0.062(2) 0.063(2) 0.0010(19) -0.0100(19) -0.0034(19)
O3 0.068(2) 0.044(2) 0.072(3) 0.0244(19) 0.011(2) 0.0046(18)
S1 0.0723(10) 0.0502(8) 0.0498(9) 0.0082(7) 0.0211(7) 0.0032(7)
S2 0.0666(9) 0.0429(8) 0.0713(11) 0.0023(7) 0.0327(8) 0.0027(7)

loop_
_atom_type_symbol
_atom_type_description
_atom_type_scat_dispersion_real
_atom_type_scat_dispersion_imag
_atom_type_scat_source
C C 0.0033 0.0016 'International Tables Vol C Tables 4.2.6.8 and 6.1.1.4'
H H 0.0000 0.0000 'International Tables Vol C Tables 4.2.6.8 and 6.1.1.4'
N N 0.0061 0.0033 'International Tables Vol C Tables 4.2.6.8 and 6.1.1.4'
O O 0.0106 0.0060 'International Tables Vol C Tables 4.2.6.8 and 6.1.1.4'
S S 0.1246 0.1234 'International Tables Vol C Tables 4.2.6.8 and 6.1.1.4'
Mo Mo -1.6832 0.6857 'International Tables Vol C Tables 4.2.6.8 and 6.1.1.4'

loop_
_geom_angle_atom_site_label_1
_geom_angle_atom_site_label_2
_geom_angle_atom_site_label_3
_geom_angle
O1 C1 C2 116.8(5)
O1 C1 C6 122.1(4)
C2 C1 C6 121.0(5)
C3 C2 C1 120.1(6)
C3 C2 H2 119.9
C1 C2 H2 119.9
C2 C3 C4 120.6(6)
C2 C3 H3 119.7
C4 C3 H3 119.7
C5 C4 C3 118.8(6)
C5 C4 H4 120.6
C3 C4 H4 120.6
C4 C5 C6 123.7(6)
C4 C5 H5 118.1
C6 C5 H5 118.1
C1 C6 C5 115.8(5)
C1 C6 C7 123.9(4)
C5 C6 C7 120.3(5)
N1 C7 C6 121.0(4)
N1 C7 C8 120.9(4)
C6 C7 C8 118.0(4)
C7 C8 H8A 109.5
C7 C8 H8B 109.5
H8A C8 H8B 109.5
C7 C8 H8C 109.5
H8A C8 H8C 109.5
H8B C8 H8C 109.5
N2 C9 S1 128.7(4)
N2 C9 S2 118.3(4)
S1 C9 S2 113.0(3)
C11 C10 S2 108.6(4)
C11 C10 H10A 110.0
S2 C10 H10A 110.0
C11 C10 H10B 110.0
S2 C10 H10B 110.0
H10A C10 H10B 108.4
C16 C11 C12 118.1(5)
C16 C11 C10 121.8(5)
C12 C11 C10 120.0(5)
C13 C12 C11 120.0(6)
C13 C12 H12 120.0
C11 C12 H12 120.0
C14 C13 C12 120.6(7)
C14 C13 H13 119.7
C12 C13 H13 119.7
C13 C14 C15 120.7(6)
C13 C14 H14 119.6
C15 C14 H14 119.6
C16 C15 C14 119.3(6)
C16 C15 H15 120.4
C14 C15 H15 120.4
C15 C16 C11 121.2(6)
C15 C16 H16 119.4
C11 C16 H16 119.4
N3 C17 N4 112.1(5)
N3 C17 H17 124.0
N4 C17 H17 124.0
C19 C18 N3 110.2(5)
C19 C18 H18 124.9
N3 C18 H18 124.9
C18 C19 N4 106.1(5)
C18 C19 H19 126.9
N4 C19 H19 126.9
C21 C20 N4 114.8(5)
C21 C20 H20A 108.6
N4 C20 H20A 108.6
C21 C20 H20B 108.6
N4 C20 H20B 108.6
H20A C20 H20B 107.5
C22 C21 C20 142.6(11)
C22 C21 H21 108.7
C20 C21 H21 108.7
C21 C22 H22A 120.0
C21 C22 H22B 120.0
H22A C22 H22B 120.0
O2 Mo1 O3 105.81(17)
O2 Mo1 O1 97.55(16)
O3 Mo1 O1 106.96(16)
O2 Mo1 N1 90.77(15)
O3 Mo1 N1 160.17(15)
O1 Mo1 N1 80.91(14)
O2 Mo1 N3 166.44(15)
O3 Mo1 N3 87.75(15)
O1 Mo1 N3 77.93(14)
N1 Mo1 N3 75.94(13)
O2 Mo1 S1 97.31(13)
O3 Mo1 S1 90.13(13)
O1 Mo1 S1 153.26(10)
N1 Mo1 S1 76.79(10)
N3 Mo1 S1 82.47(10)
C7 N1 N2 112.9(4)
C7 N1 Mo1 126.7(3)
N2 N1 Mo1 120.3(3)
C9 N2 N1 114.6(4)
C17 N3 C18 104.4(4)
C17 N3 Mo1 128.7(4)
C18 N3 Mo1 126.8(3)
C17 N4 C19 107.2(4)
C17 N4 C20 126.4(5)
C19 N4 C20 126.3(5)
C1 O1 Mo1 130.0(3)
C9 S1 Mo1 98.95(17)
C9 S2 C10 100.9(2)

loop_
_geom_bond_atom_site_label_1
_geom_bond_atom_site_label_2
_geom_bond_distance
C1 O1 1.342(5)
C1 C2 1.385(6)
C1 C6 1.404(7)
C2 C3 1.373(7)
C2 H2 0.9300
C3 C4 1.381(8)
C3 H3 0.9300
C4 C5 1.351(7)
C4 H4 0.9300
C5 C6 1.405(6)
C5 H5 0.9300
C6 C7 1.468(6)
C7 N1 1.291(5)
C7 C8 1.518(7)
C8 H8A 0.9600
C8 H8B 0.9600
C8 H8C 0.9600
C9 N2 1.275(6)
C9 S1 1.735(5)
C9 S2 1.749(5)
C10 C11 1.495(7)
C10 S2 1.822(5)
C10 H10A 0.9700
C10 H10B 0.9700
C11 C16 1.380(7)
C11 C12 1.384(7)
C12 C13 1.370(7)
C12 H12 0.9300
C13 C14 1.348(8)
C13 H13 0.9300
C14 C15 1.364(9)
C14 H14 0.9300
C15 C16 1.366(8)
C15 H15 0.9300
C16 H16 0.9300
C17 N3 1.314(6)
C17 N4 1.333(6)
C17 H17 0.9300
C18 C19 1.350(6)
C18 N3 1.367(6)
C18 H18 0.9300
C19 N4 1.350(6)
C19 H19 0.9300
C20 C21 1.417(9)
C20 N4 1.458(6)
C20 H20A 0.9700
C20 H20B 0.9700
C21 C22 1.068(9)
C21 H21 0.9300
C22 H22A 0.9300
C22 H22B 0.9300
Mo1 O2 1.682(3)
Mo1 O3 1.696(3)
Mo1 O1 1.931(3)
Mo1 N1 2.297(4)
Mo1 N3 2.353(4)
Mo1 S1 2.4444(15)
N1 N2 1.404(5)
